data_7214827
loop_
_publ_author_name
'Ding, Cai-Xia'
'Ni, Jia'
'Yang, Yu-Hua'
'Ng, Seik-Weng'
'Wang, Bing-Wu'
'Xie, Yong-Shu'

_publ_section_title
;
 Mono-, Tetra- and octanuclear transition metal complexes of in situ
 generated schiff base ligands containing up to 12 coordinating atoms:
 syntheses, structures and magnetism
;
_journal_issue 21
_journal_name_full CrystEngComm
_journal_page_first 7312
_journal_paper_doi 10.1039/c2ce25966d
_journal_volume 14
_journal_year 2012
_chemical_formula_sum 'C25 H38 Cl Co N4 O11'
_chemical_formula_weight 664.97
_chemical_name_systematic
;
?
;
_space_group_IT_number 13
_symmetry_cell_setting monoclinic
_symmetry_space_group_name_Hall '-P 2yc'
_symmetry_space_group_name_H-M 'P 1 2/c 1'
_atom_sites_solution_hydrogens geom
_atom_sites_solution_primary direct
_atom_sites_solution_secondary difmap
_audit_creation_method SHELXL-97
_cell_angle_alpha 90.00
_cell_angle_beta 106.2220(10)
_cell_angle_gamma 90.00
_cell_formula_units_Z 2
_cell_length_a 12.9687(12)
_cell_length_b 7.9248(7)
_cell_length_c 14.4847(14)
_cell_measurement_temperature 293(2)
_cell_volume 1429.4(2)
_computing_structure_refinement 'SHELXL-97 (Sheldrick, 1997)'
_computing_structure_solution 'SHELXS-97 (Sheldrick, 1990)'
_diffrn_ambient_temperature 293(2)
_diffrn_measured_fraction_theta_full 1.000
_diffrn_measured_fraction_theta_max 1.000
_diffrn_radiation_monochromator graphite
_diffrn_radiation_source 'fine-focus sealed tube'
_diffrn_radiation_type MoK\a
_diffrn_radiation_wavelength 0.71073
_diffrn_reflns_av_R_equivalents 0.0491
_diffrn_reflns_av_sigmaI/netI 0.0447
_diffrn_reflns_limit_h_max 16
_diffrn_reflns_limit_h_min -16
_diffrn_reflns_limit_k_max 10
_diffrn_reflns_limit_k_min -10
_diffrn_reflns_limit_l_max 18
_diffrn_reflns_limit_l_min -18
_diffrn_reflns_number 13170
_diffrn_reflns_theta_full 27.49
_diffrn_reflns_theta_max 27.49
_diffrn_reflns_theta_min 1.64
_exptl_absorpt_coefficient_mu 0.760
_exptl_absorpt_correction_T_max 0.9630
_exptl_absorpt_correction_T_min 0.8040
_exptl_absorpt_correction_type multi-scan
_exptl_absorpt_process_details sadabs
_exptl_crystal_density_diffrn 1.545
_exptl_crystal_density_method 'not measured'
_exptl_crystal_F_000 696
_exptl_crystal_size_max 0.30
_exptl_crystal_size_mid 0.25
_exptl_crystal_size_min 0.05
_refine_diff_density_max 0.788
_refine_diff_density_min -0.650
_refine_diff_density_rms 0.081
_refine_ls_extinction_method none
_refine_ls_goodness_of_fit_ref 1.067
_refine_ls_hydrogen_treatment constr
_refine_ls_matrix_type full
_refine_ls_number_parameters 218
_refine_ls_number_reflns 3291
_refine_ls_number_restraints 45
_refine_ls_restrained_S_all 1.089
_refine_ls_R_factor_all 0.0801
_refine_ls_R_factor_gt 0.0607
_refine_ls_shift/su_max 0.000
_refine_ls_shift/su_mean 0.000
_refine_ls_structure_factor_coef Fsqd
_refine_ls_weighting_details 'calc w=1/[\s^2^(Fo^2^)+(0.0774P)^2^+2.0095P] where P=(Fo^2^+2Fc^2^)/3'
_refine_ls_weighting_scheme calc
_refine_ls_wR_factor_gt 0.1545
_refine_ls_wR_factor_ref 0.1687
_reflns_number_gt 2574
_reflns_number_total 3291
_reflns_threshold_expression >2sigma(I)
_cod_data_source_file c2ce25966d.txt
_cod_data_source_block co
_cod_original_sg_symbol_H-M p2/c
_cod_database_code 7214827

loop_
_symmetry_equiv_pos_as_xyz
'x, y, z'
'x, -y, z+1/2'
'-x, -y, -z'
'-x, y, -z-1/2'

loop_
_atom_site_label
_atom_site_type_symbol
_atom_site_fract_x
_atom_site_fract_y
_atom_site_fract_z
_atom_site_U_iso_or_equiv
_atom_site_adp_type
_atom_site_occupancy
_atom_site_symmetry_multiplicity
_atom_site_calc_flag
_atom_site_refinement_flags
_atom_site_disorder_assembly
_atom_site_disorder_group
Co1 Co 0.5000 0.72986(8) 0.2500 0.0302(2) Uani 1 2 d S . .
Cl1 Cl 1.0000 0.6545(2) 0.2500 0.0784(6) Uani 1 2 d SD . .
O1 O 0.2180(2) 1.0685(4) 0.1996(2) 0.0557(8) Uani 1 1 d . . .
O2 O 0.3929(2) 0.8989(3) 0.21654(17) 0.0383(6) Uani 1 1 d . . .
O3 O 0.4570(5) 0.1992(7) 0.3200(4) 0.0505(14) Uani 0.50 1 d P A -1
H3A H 0.4390 0.1043 0.2992 0.061 Uiso 0.50 1 calc PR A -1
O4 O 0.9939(10) 0.7288(15) 0.3364(7) 0.117(4) Uani 0.50 1 d PDU B -2
O5 O 0.8949(6) 0.6175(13) 0.1963(7) 0.136(4) Uani 0.50 1 d PDU B -2
O6 O 1.0565(7) 0.5058(10) 0.2706(7) 0.124(4) Uani 0.50 1 d PDU B -2
O7 O 1.0473(9) 0.7640(16) 0.2013(10) 0.182(10) Uani 0.50 1 d PD B -2
O8 O 0.8194(4) 0.5874(8) 0.4078(4) 0.1121(17) Uani 1 1 d . . .
H8 H 0.8709 0.5761 0.3860 0.168 Uiso 1 1 calc R . .
N1 N 0.5237(3) 0.7328(4) 0.1264(2) 0.0402(7) Uani 1 1 d . . .
N2 N 0.6138(2) 0.5591(4) 0.2806(2) 0.0419(7) Uani 1 1 d . . .
H2 H 0.6681 0.6044 0.3282 0.050 Uiso 1 1 calc R . .
C1 C 0.1216(4) 1.1595(7) 0.1930(5) 0.0735(15) Uani 1 1 d . . .
H1A H 0.1138 1.1771 0.2563 0.110 Uiso 1 1 calc R . .
H1B H 0.0614 1.0961 0.1553 0.110 Uiso 1 1 calc R . .
H1C H 0.1245 1.2666 0.1629 0.110 Uiso 1 1 calc R . .
C2 C 0.2400(3) 1.0282(5) 0.1166(3) 0.0447(9) Uani 1 1 d . . .
C3 C 0.1785(4) 1.0721(6) 0.0261(4) 0.0602(12) Uani 1 1 d . . .
H3 H 0.1154 1.1327 0.0191 0.072 Uiso 1 1 calc R . .
C4 C 0.2093(4) 1.0271(7) -0.0548(4) 0.0702(14) Uani 1 1 d . . .
H4 H 0.1664 1.0570 -0.1155 0.084 Uiso 1 1 calc R . .
C5 C 0.3014(4) 0.9402(6) -0.0461(3) 0.0609(12) Uani 1 1 d . . .
H5A H 0.3218 0.9118 -0.1007 0.073 Uiso 1 1 calc R . .
C6 C 0.3664(3) 0.8924(5) 0.0454(3) 0.0414(8) Uani 1 1 d . . .
C7 C 0.3366(3) 0.9352(4) 0.1288(3) 0.0353(7) Uani 1 1 d . . .
C8 C 0.4642(3) 0.8041(5) 0.0509(3) 0.0452(9) Uani 1 1 d . . .
H8A H 0.4862 0.7980 -0.0048 0.054 Uiso 1 1 calc R . .
C9 C 0.6302(4) 0.6667(8) 0.1278(4) 0.0766(17) Uani 1 1 d . . .
H9A H 0.6287 0.6246 0.0646 0.092 Uiso 1 1 calc R . .
H9B H 0.6831 0.7563 0.1446 0.092 Uiso 1 1 calc R . .
C10 C 0.6583(5) 0.5350(7) 0.1960(4) 0.0792(18) Uani 1 1 d . . .
H10A H 0.7360 0.5278 0.2190 0.095 Uiso 1 1 calc R . .
H10B H 0.6320 0.4290 0.1647 0.095 Uiso 1 1 calc R . .
C11 C 0.5888(3) 0.3950(4) 0.3178(3) 0.0415(8) Uani 1 1 d . A .
H11A H 0.5688 0.4151 0.3766 0.050 Uiso 1 1 calc R . .
H11B H 0.6535 0.3271 0.3344 0.050 Uiso 1 1 calc R . .
C12 C 0.5000 0.2939(6) 0.2500 0.0425(12) Uani 1 2 d S . .
H12 H 0.5310 0.2148 0.2131 0.051 Uiso 0.50 1 calc PR A .
C13 C 0.8522(8) 0.5778(12) 0.5027(5) 0.136(4) Uani 1 1 d . . .
H13A H 0.8901 0.6792 0.5282 0.204 Uiso 1 1 calc R . .
H13B H 0.8992 0.4826 0.5214 0.204 Uiso 1 1 calc R . .
H13C H 0.7913 0.5646 0.5274 0.204 Uiso 1 1 calc R . .

loop_
_atom_site_aniso_label
_atom_site_aniso_U_11
_atom_site_aniso_U_22
_atom_site_aniso_U_33
_atom_site_aniso_U_23
_atom_site_aniso_U_13
_atom_site_aniso_U_12
Co1 0.0326(4) 0.0226(3) 0.0346(3) 0.000 0.0083(3) 0.000
Cl1 0.0488(10) 0.0609(11) 0.1267(18) 0.000 0.0262(10) 0.000
O1 0.0450(16) 0.0521(17) 0.071(2) 0.0028(15) 0.0183(15) 0.0141(13)
O2 0.0457(14) 0.0306(12) 0.0378(13) 0.0005(10) 0.0104(11) 0.0101(11)
O3 0.073(4) 0.033(3) 0.049(3) -0.001(2) 0.024(3) -0.014(3)
O4 0.105(7) 0.097(7) 0.149(8) -0.058(6) 0.038(6) 0.004(6)
O5 0.116(6) 0.142(7) 0.141(7) 0.015(6) 0.023(5) -0.024(6)
O6 0.134(7) 0.096(6) 0.146(8) 0.013(6) 0.047(6) 0.052(5)
O7 0.133(13) 0.097(9) 0.36(3) 0.008(13) 0.135(16) -0.051(9)
O8 0.073(3) 0.126(4) 0.123(4) -0.019(3) 0.003(3) -0.002(3)
N1 0.0403(17) 0.0407(17) 0.0397(16) -0.0062(13) 0.0114(13) 0.0044(13)
N2 0.0348(16) 0.0319(16) 0.058(2) 0.0072(14) 0.0109(15) 0.0004(12)
C1 0.053(3) 0.071(3) 0.103(4) 0.008(3) 0.031(3) 0.021(3)
C2 0.039(2) 0.0323(18) 0.058(2) 0.0019(17) 0.0069(18) -0.0010(15)
C3 0.046(2) 0.055(3) 0.067(3) 0.005(2) -0.006(2) 0.011(2)
C4 0.069(3) 0.073(3) 0.053(3) 0.014(2) -0.009(2) 0.016(3)
C5 0.069(3) 0.066(3) 0.041(2) 0.006(2) 0.005(2) 0.007(2)
C6 0.045(2) 0.0359(19) 0.0408(19) 0.0037(15) 0.0071(16) -0.0015(16)
C7 0.0356(18) 0.0258(16) 0.0419(19) 0.0022(14) 0.0067(15) -0.0031(13)
C8 0.056(2) 0.044(2) 0.0363(19) -0.0023(16) 0.0140(17) -0.0004(18)
C9 0.069(3) 0.113(5) 0.055(3) 0.008(3) 0.028(2) 0.040(3)
C10 0.073(3) 0.080(4) 0.106(4) 0.044(3) 0.060(3) 0.034(3)
C11 0.045(2) 0.0285(17) 0.050(2) 0.0080(15) 0.0125(17) 0.0060(15)
C12 0.059(3) 0.022(2) 0.052(3) 0.000 0.023(3) 0.000
C13 0.170(8) 0.135(7) 0.082(5) -0.005(5) 0.000(5) 0.084(7)

loop_
_atom_type_symbol
_atom_type_description
_atom_type_scat_dispersion_real
_atom_type_scat_dispersion_imag
_atom_type_scat_source
C C 0.0033 0.0016 'International Tables Vol C Tables 4.2.6.8 and 6.1.1.4'
H H 0.0000 0.0000 'International Tables Vol C Tables 4.2.6.8 and 6.1.1.4'
N N 0.0061 0.0033 'International Tables Vol C Tables 4.2.6.8 and 6.1.1.4'
O O 0.0106 0.0060 'International Tables Vol C Tables 4.2.6.8 and 6.1.1.4'
Cl Cl 0.1484 0.1585 'International Tables Vol C Tables 4.2.6.8 and 6.1.1.4'
Co Co 0.3494 0.9721 'International Tables Vol C Tables 4.2.6.8 and 6.1.1.4'

loop_
_geom_angle_atom_site_label_1
_geom_angle_atom_site_label_2
_geom_angle_atom_site_label_3
_geom_angle
_geom_angle_site_symmetry_1
_geom_angle_site_symmetry_3
O2 Co1 O2 89.87(16) 4_656 .
O2 Co1 N1 86.11(12) 4_656 .
O2 Co1 N1 92.89(12) . .
O2 Co1 N1 92.89(12) 4_656 4_656
O2 Co1 N1 86.11(12) . 4_656
N1 Co1 N1 178.60(19) . 4_656
O2 Co1 N2 177.50(12) 4_656 4_656
O2 Co1 N2 88.76(12) . 4_656
N1 Co1 N2 96.04(14) . 4_656
N1 Co1 N2 84.94(14) 4_656 4_656
O2 Co1 N2 88.76(12) 4_656 .
O2 Co1 N2 177.50(12) . .
N1 Co1 N2 84.94(14) . .
N1 Co1 N2 96.04(14) 4_656 .
N2 Co1 N2 92.68(18) 4_656 .
O7 Cl1 O7 101.2(13) . 4_756
O7 Cl1 O6 111.6(5) . .
O7 Cl1 O6 136.1(8) 4_756 .
O7 Cl1 O6 136.1(8) . 4_756
O7 Cl1 O6 111.6(5) 4_756 4_756
O6 Cl1 O6 62.1(8) . 4_756
O7 Cl1 O5 110.7(5) . .
O7 Cl1 O5 85.0(7) 4_756 .
O6 Cl1 O5 108.5(5) . .
O6 Cl1 O5 47.4(6) 4_756 .
O7 Cl1 O5 85.0(7) . 4_756
O7 Cl1 O5 110.7(5) 4_756 4_756
O6 Cl1 O5 47.4(6) . 4_756
O6 Cl1 O5 108.5(5) 4_756 4_756
O5 Cl1 O5 155.8(8) . 4_756
O7 Cl1 O4 29.5(8) . 4_756
O7 Cl1 O4 109.8(5) 4_756 4_756
O6 Cl1 O4 113.1(8) . 4_756
O6 Cl1 O4 108.9(5) 4_756 4_756
O5 Cl1 O4 83.2(5) . 4_756
O5 Cl1 O4 107.1(5) 4_756 4_756
O7 Cl1 O4 109.8(5) . .
O7 Cl1 O4 29.5(8) 4_756 .
O6 Cl1 O4 108.9(5) . .
O6 Cl1 O4 113.1(8) 4_756 .
O5 Cl1 O4 107.1(5) . .
O5 Cl1 O4 83.2(5) 4_756 .
O4 Cl1 O4 130.5(11) 4_756 .
C2 O1 C1 117.4(4) . .
C7 O2 Co1 125.1(2) . .
C8 N1 C9 120.6(4) . .
C8 N1 Co1 126.3(3) . .
C9 N1 Co1 112.4(3) . .
C11 N2 C10 111.0(3) . .
C11 N2 Co1 117.5(2) . .
C10 N2 Co1 109.8(3) . .
O1 C2 C3 125.4(4) . .
O1 C2 C7 114.3(3) . .
C3 C2 C7 120.4(4) . .
C2 C3 C4 120.9(4) . .
C5 C4 C3 120.4(4) . .
C4 C5 C6 120.4(5) . .
C7 C6 C5 120.4(4) . .
C7 C6 C8 121.4(3) . .
C5 C6 C8 118.2(4) . .
O2 C7 C6 124.5(3) . .
O2 C7 C2 117.9(3) . .
C6 C7 C2 117.5(3) . .
N1 C8 C6 125.3(4) . .
C10 C9 N1 109.4(4) . .
C9 C10 N2 113.1(4) . .
N2 C11 C12 115.7(3) . .
O3 C12 O3 119.5(6) 4_656 .
O3 C12 C11 110.3(3) 4_656 .
O3 C12 C11 100.7(3) . .
O3 C12 C11 100.7(3) 4_656 4_656
O3 C12 C11 110.3(3) . 4_656
C11 C12 C11 116.2(4) . 4_656

loop_
_geom_bond_atom_site_label_1
_geom_bond_atom_site_label_2
_geom_bond_distance
_geom_bond_site_symmetry_2
Co1 O2 1.892(2) 4_656
Co1 O2 1.892(2) .
Co1 N1 1.900(3) .
Co1 N1 1.900(3) 4_656
Co1 N2 1.960(3) 4_656
Co1 N2 1.960(3) .
Cl1 O7 1.367(7) .
Cl1 O7 1.367(7) 4_756
Cl1 O6 1.376(7) .
Cl1 O6 1.376(7) 4_756
Cl1 O5 1.399(7) .
Cl1 O5 1.399(7) 4_756
Cl1 O4 1.405(7) 4_756
Cl1 O4 1.405(7) .
O1 C2 1.349(5) .
O1 C1 1.424(5) .
O2 C7 1.309(4) .
O3 C12 1.490(6) .
O8 C13 1.323(8) .
N1 C8 1.280(5) .
N1 C9 1.471(6) .
N2 C11 1.478(5) .
N2 C10 1.506(6) .
C2 C3 1.375(6) .
C2 C7 1.421(5) .
C3 C4 1.386(7) .
C4 C5 1.353(7) .
C5 C6 1.409(6) .
C6 C7 1.408(5) .
C6 C8 1.431(6) .
C9 C10 1.413(7) .
C11 C12 1.517(5) .
C12 O3 1.490(6) 4_656
C12 C11 1.517(5) 4_656
